data_4332953
loop_
_publ_author_name
'Briand, Glen G.'
'Cooper, Benjamin F. T.'
'MacDonald, David B. S.'
'Martin, Caleb D.'
'Schatte, Gabriele'

_publ_section_title
;
 Preferred Bonding Motif for Indium Aminoethanethiolate Complexes:&#x00A0;
 Structural Characterization of (Me2NCH2CH2S)2InX/SR (X = Cl, I; R =
 4-MeC6H4, 4-MeOC6H4)
;
_journal_issue 20
_journal_name_full 'Inorganic Chemistry'
_journal_page_first 8423
_journal_page_last 8429
_journal_paper_doi 10.1021/ic061132h
_journal_volume 45
_journal_year 2006
_chemical_formula_moiety 'C8 H20 Cl In N2 S2'
_chemical_formula_sum 'C8 H20 Cl In N2 S2'
_chemical_formula_weight 358.65
_chemical_name_systematic
; 
 ? 
;
_space_group_IT_number 14
_symmetry_cell_setting monoclinic
_symmetry_space_group_name_Hall '-P 2yn'
_symmetry_space_group_name_H-M 'P 1 21/n 1'
_atom_sites_solution_hydrogens geom
_atom_sites_solution_primary direct
_atom_sites_solution_secondary difmap
_cell_angle_alpha 90.00
_cell_angle_beta 94.1160(8)
_cell_angle_gamma 90.00
_cell_formula_units_Z 4
_cell_length_a 10.5150(2)
_cell_length_b 9.6190(2)
_cell_length_c 13.6770(3)
_cell_measurement_reflns_used 3977
_cell_measurement_temperature 183(2)
_cell_measurement_theta_max 30.03
_cell_measurement_theta_min 1.00
_cell_volume 1379.78(5)
_computing_cell_refinement 'HKL Scalepack (Otwinowski & Minor 1997)'
_computing_data_collection 'Collect (Nonius BV, 1997-2000)'
_computing_data_reduction ' HKL Denzo and Scalepack (Otwinowski & Minor 1997)'
_computing_molecular_graphics ' Cameron (WinGX v1.64-05), Ortep (SHELXTL-NT v6.10, Bruker AXS)'
_computing_publication_material 'WinGX v1.64-05 (L. J. Farrugia)'
_computing_structure_refinement 'SHELXL-97 (Sheldrick, 1997)'
_computing_structure_solution ' SIR-97 (A. Altomare, G. Cascarano et al.)'
_diffrn_ambient_temperature 183(2)
_diffrn_measured_fraction_theta_full 0.983
_diffrn_measured_fraction_theta_max 0.983
_diffrn_measurement_device '95mm CCD camera on \k-goniostat'
_diffrn_measurement_device_type 'KappaCCD (BruKer AXS-Nonius, FR540C)'
_diffrn_measurement_method 'CCD rotation images, thick slices'
_diffrn_radiation_monochromator 'horizonally mounted graphite crystal'
_diffrn_radiation_source 'Nonius FR590D, fine-focus sealed tube'
_diffrn_radiation_type MoK\a
_diffrn_radiation_wavelength 0.71073
_diffrn_reflns_av_R_equivalents 0.0173
_diffrn_reflns_av_sigmaI/netI 0.0290
_diffrn_reflns_limit_h_max 14
_diffrn_reflns_limit_h_min -14
_diffrn_reflns_limit_k_max 13
_diffrn_reflns_limit_k_min -11
_diffrn_reflns_limit_l_max 19
_diffrn_reflns_limit_l_min -19
_diffrn_reflns_number 7258
_diffrn_reflns_theta_full 30.07
_diffrn_reflns_theta_max 30.07
_diffrn_reflns_theta_min 2.36
_diffrn_standards_decay_% 'no decay'
_exptl_absorpt_coefficient_mu 2.179
_exptl_absorpt_correction_T_max 0.6119
_exptl_absorpt_correction_T_min 0.5610
_exptl_absorpt_correction_type multi-scan
_exptl_absorpt_process_details 'HKL Scalepack (Otwinowski & Minor 1997)'
_exptl_crystal_colour white
_exptl_crystal_density_diffrn 1.727
_exptl_crystal_density_method 'not measured'
_exptl_crystal_description block
_exptl_crystal_F_000 720
_exptl_crystal_size_max 0.30
_exptl_crystal_size_mid 0.30
_exptl_crystal_size_min 0.25
_refine_diff_density_max 2.286
_refine_diff_density_min -1.628
_refine_diff_density_rms 0.143
_refine_ls_extinction_method none
_refine_ls_goodness_of_fit_ref 1.183
_refine_ls_hydrogen_treatment constr
_refine_ls_matrix_type full
_refine_ls_number_parameters 131
_refine_ls_number_reflns 3989
_refine_ls_number_restraints 0
_refine_ls_restrained_S_all 1.183
_refine_ls_R_factor_all 0.0411
_refine_ls_R_factor_gt 0.0390
_refine_ls_shift/su_max 0.000
_refine_ls_shift/su_mean 0.000
_refine_ls_structure_factor_coef Fsqd
_refine_ls_weighting_details 'calc w=1/[\s^2^(Fo^2^)+(0.0162P)^2^+6.8062P] where P=(Fo^2^+2Fc^2^)/3'
_refine_ls_weighting_scheme calc
_refine_ls_wR_factor_gt 0.0954
_refine_ls_wR_factor_ref 0.0966
_reflns_number_gt 3801
_reflns_number_total 3989
_reflns_threshold_expression >2sigma(I)
_cod_data_source_file ic061132hsup1.cif
_cod_data_source_block 3
_cod_original_sg_symbol_H-M P21/n
_cod_database_code 4332953

loop_
_symmetry_equiv_pos_as_xyz
'x, y, z'
'-x+1/2, y+1/2, -z+1/2'
'-x, -y, -z'
'x-1/2, -y-1/2, z-1/2'

loop_
_atom_site_label
_atom_site_type_symbol
_atom_site_fract_x
_atom_site_fract_y
_atom_site_fract_z
_atom_site_U_iso_or_equiv
_atom_site_adp_type
_atom_site_occupancy
_atom_site_symmetry_multiplicity
_atom_site_calc_flag
_atom_site_refinement_flags
In1 In 0.25933(2) 0.31084(3) 0.027399(16) 0.01897(8) Uani 1 1 d .
Cl1 Cl 0.44556(10) 0.20909(12) 0.11436(8) 0.0347(2) Uani 1 1 d .
S1 S 0.30435(11) 0.41918(12) -0.12739(7) 0.0321(2) Uani 1 1 d .
S2 S 0.05488(10) 0.28074(11) 0.09819(8) 0.0299(2) Uani 1 1 d .
N1 N 0.2296(3) 0.1110(4) -0.0726(2) 0.0262(6) Uani 1 1 d .
N2 N 0.2669(3) 0.5198(4) 0.1184(2) 0.0260(6) Uani 1 1 d .
C11 C 0.3062(5) 0.2632(5) -0.2038(3) 0.0391(10) Uani 1 1 d .
H11A H 0.2248 0.2582 -0.2448 0.047 Uiso 1 1 calc R
H11B H 0.3758 0.2721 -0.2484 0.047 Uiso 1 1 calc R
C12 C 0.3242(5) 0.1281(5) -0.1468(3) 0.0332(9) Uani 1 1 d .
H12A H 0.3167 0.0490 -0.1932 0.040 Uiso 1 1 calc R
H12B H 0.4111 0.1262 -0.1137 0.040 Uiso 1 1 calc R
C13 C 0.2540(5) -0.0221(5) -0.0203(4) 0.0392(10) Uani 1 1 d .
H13A H 0.2433 -0.0993 -0.0669 0.047 Uiso 1 1 calc R
H13B H 0.1935 -0.0326 0.0305 0.047 Uiso 1 1 calc R
H13C H 0.3412 -0.0226 0.0102 0.047 Uiso 1 1 calc R
C14 C 0.0996(5) 0.1076(6) -0.1203(4) 0.0411(11) Uani 1 1 d .
H14A H 0.0802 0.1972 -0.1520 0.049 Uiso 1 1 calc R
H14B H 0.0384 0.0897 -0.0710 0.049 Uiso 1 1 calc R
H14C H 0.0936 0.0336 -0.1697 0.049 Uiso 1 1 calc R
C21 C 0.0566(5) 0.4390(6) 0.1724(4) 0.0398(10) Uani 1 1 d .
H21A H -0.0322 0.4705 0.1778 0.048 Uiso 1 1 calc R
H21B H 0.0934 0.4170 0.2393 0.048 Uiso 1 1 calc R
C22 C 0.1325(4) 0.5566(5) 0.1310(3) 0.0342(9) Uani 1 1 d .
H22A H 0.0911 0.5842 0.0666 0.041 Uiso 1 1 calc R
H22B H 0.1304 0.6378 0.1753 0.041 Uiso 1 1 calc R
C23 C 0.3270(6) 0.6337(5) 0.0661(4) 0.0476(13) Uani 1 1 d .
H23A H 0.3252 0.7191 0.1050 0.057 Uiso 1 1 calc R
H23B H 0.2802 0.6484 0.0023 0.057 Uiso 1 1 calc R
H23C H 0.4156 0.6092 0.0561 0.057 Uiso 1 1 calc R
C24 C 0.3372(5) 0.5005(6) 0.2144(4) 0.0468(13) Uani 1 1 d .
H24A H 0.4273 0.4830 0.2051 0.056 Uiso 1 1 calc R
H24B H 0.3016 0.4210 0.2481 0.056 Uiso 1 1 calc R
H24C H 0.3294 0.5845 0.2541 0.056 Uiso 1 1 calc R

loop_
_atom_site_aniso_label
_atom_site_aniso_U_11
_atom_site_aniso_U_22
_atom_site_aniso_U_33
_atom_site_aniso_U_23
_atom_site_aniso_U_13
_atom_site_aniso_U_12
In1 0.02029(13) 0.02078(13) 0.01604(12) 0.00173(8) 0.00272(8) 0.00092(8)
Cl1 0.0295(5) 0.0383(5) 0.0351(5) 0.0024(4) -0.0052(4) 0.0094(4)
S1 0.0429(6) 0.0307(5) 0.0236(4) 0.0072(4) 0.0091(4) 0.0004(4)
S2 0.0259(5) 0.0340(5) 0.0310(5) 0.0030(4) 0.0097(4) -0.0021(4)
N1 0.0272(16) 0.0251(15) 0.0266(15) -0.0061(13) 0.0046(12) 0.0026(13)
N2 0.0287(16) 0.0251(15) 0.0238(14) -0.0010(12) -0.0018(12) 0.0008(13)
C11 0.053(3) 0.045(3) 0.0210(18) -0.0019(17) 0.0128(18) -0.005(2)
C12 0.039(2) 0.034(2) 0.0283(19) -0.0069(17) 0.0107(16) 0.0029(18)
C13 0.047(3) 0.027(2) 0.043(3) 0.0023(18) 0.004(2) 0.0004(18)
C14 0.033(2) 0.047(3) 0.042(2) -0.012(2) -0.0052(19) -0.003(2)
C21 0.034(2) 0.050(3) 0.038(2) -0.011(2) 0.0157(18) 0.002(2)
C22 0.035(2) 0.032(2) 0.036(2) -0.0050(17) 0.0029(17) 0.0099(17)
C23 0.059(3) 0.029(2) 0.056(3) -0.007(2) 0.013(3) -0.013(2)
C24 0.052(3) 0.052(3) 0.033(2) -0.017(2) -0.018(2) 0.011(2)

loop_
_atom_type_symbol
_atom_type_description
_atom_type_scat_dispersion_real
_atom_type_scat_dispersion_imag
_atom_type_scat_source
C C 0.0033 0.0016 'International Tables Vol C Tables 4.2.6.8 and 6.1.1.4'
H H 0.0000 0.0000 'International Tables Vol C Tables 4.2.6.8 and 6.1.1.4'
Cl Cl 0.1484 0.1585 'International Tables Vol C Tables 4.2.6.8 and 6.1.1.4'
In In -0.7276 1.3100 'International Tables Vol C Tables 4.2.6.8 and 6.1.1.4'
N N 0.0061 0.0033 'International Tables Vol C Tables 4.2.6.8 and 6.1.1.4'
S S 0.1246 0.1234 'International Tables Vol C Tables 4.2.6.8 and 6.1.1.4'

loop_
_geom_angle_atom_site_label_1
_geom_angle_atom_site_label_2
_geom_angle_atom_site_label_3
_geom_angle
N2 In1 N1 173.46(12)
N2 In1 Cl1 95.14(9)
N1 In1 Cl1 91.38(9)
N2 In1 S1 95.32(9)
N1 In1 S1 82.60(9)
Cl1 In1 S1 113.49(4)
N2 In1 S2 83.63(9)
N1 In1 S2 92.83(9)
Cl1 In1 S2 117.50(4)
S1 In1 S2 128.89(4)
C11 S1 In1 98.99(15)
C21 S2 In1 98.49(15)
C14 N1 C13 108.5(4)
C14 N1 C12 110.3(4)
C13 N1 C12 109.0(3)
C14 N1 In1 110.7(3)
C13 N1 In1 114.4(3)
C12 N1 In1 103.8(2)
C24 N2 C23 108.7(4)
C24 N2 C22 110.5(4)
C23 N2 C22 109.0(4)
C24 N2 In1 111.0(3)
C23 N2 In1 112.0(3)
C22 N2 In1 105.6(2)
C12 C11 S1 114.5(3)
C12 C11 H11A 108.6
S1 C11 H11A 108.6
C12 C11 H11B 108.6
S1 C11 H11B 108.6
H11A C11 H11B 107.6
N1 C12 C11 112.4(4)
N1 C12 H12A 109.1
C11 C12 H12A 109.1
N1 C12 H12B 109.1
C11 C12 H12B 109.1
H12A C12 H12B 107.9
N1 C13 H13A 109.5
N1 C13 H13B 109.5
H13A C13 H13B 109.5
N1 C13 H13C 109.5
H13A C13 H13C 109.5
H13B C13 H13C 109.5
N1 C14 H14A 109.5
N1 C14 H14B 109.5
H14A C14 H14B 109.5
N1 C14 H14C 109.5
H14A C14 H14C 109.5
H14B C14 H14C 109.5
C22 C21 S2 113.4(3)
C22 C21 H21A 108.9
S2 C21 H21A 108.9
C22 C21 H21B 108.9
S2 C21 H21B 108.9
H21A C21 H21B 107.7
N2 C22 C21 113.4(4)
N2 C22 H22A 108.9
C21 C22 H22A 108.9
N2 C22 H22B 108.9
C21 C22 H22B 108.9
H22A C22 H22B 107.7
N2 C23 H23A 109.5
N2 C23 H23B 109.5
H23A C23 H23B 109.5
N2 C23 H23C 109.5
H23A C23 H23C 109.5
H23B C23 H23C 109.5
N2 C24 H24A 109.5
N2 C24 H24B 109.5
H24A C24 H24B 109.5
N2 C24 H24C 109.5
H24A C24 H24C 109.5
H24B C24 H24C 109.5

loop_
_geom_bond_atom_site_label_1
_geom_bond_atom_site_label_2
_geom_bond_distance
In1 N2 2.362(3)
In1 N1 2.367(3)
In1 Cl1 2.4233(10)
In1 S1 2.4364(10)
In1 S2 2.4376(10)
S1 C11 1.829(5)
S2 C21 1.829(5)
N1 C14 1.473(6)
N1 C13 1.480(6)
N1 C12 1.481(5)
N2 C24 1.472(5)
N2 C23 1.476(6)
N2 C22 1.479(6)
C11 C12 1.520(7)
C11 H11A 0.9900
C11 H11B 0.9900
C12 H12A 0.9900
C12 H12B 0.9900
C13 H13A 0.9800
C13 H13B 0.9800
C13 H13C 0.9800
C14 H14A 0.9800
C14 H14B 0.9800
C14 H14C 0.9800
C21 C22 1.517(7)
C21 H21A 0.9900
C21 H21B 0.9900
C22 H22A 0.9900
C22 H22B 0.9900
C23 H23A 0.9800
C23 H23B 0.9800
C23 H23C 0.9800
C24 H24A 0.9800
C24 H24B 0.9800
C24 H24C 0.9800

loop_
_geom_torsion_atom_site_label_1
_geom_torsion_atom_site_label_2
_geom_torsion_atom_site_label_3
_geom_torsion_atom_site_label_4
_geom_torsion
N2 In1 S1 C11 178.2(2)
N1 In1 S1 C11 -8.1(2)
Cl1 In1 S1 C11 80.19(19)
S2 In1 S1 C11 -95.75(19)
N2 In1 S2 C21 -1.20(19)
N1 In1 S2 C21 -175.7(2)
Cl1 In1 S2 C21 91.29(18)
S1 In1 S2 C21 -92.90(18)
Cl1 In1 N1 C14 162.6(3)
S1 In1 N1 C14 -83.9(3)
S2 In1 N1 C14 44.9(3)
Cl1 In1 N1 C13 39.6(3)
S1 In1 N1 C13 153.1(3)
S2 In1 N1 C13 -78.1(3)
Cl1 In1 N1 C12 -79.1(3)
S1 In1 N1 C12 34.4(2)
S2 In1 N1 C12 163.2(3)
Cl1 In1 N2 C24 -22.8(3)
S1 In1 N2 C24 -137.0(3)
S2 In1 N2 C24 94.4(3)
Cl1 In1 N2 C23 99.0(3)
S1 In1 N2 C23 -15.2(3)
S2 In1 N2 C23 -143.8(3)
Cl1 In1 N2 C22 -142.5(2)
S1 In1 N2 C22 103.3(2)
S2 In1 N2 C22 -25.3(2)
In1 S1 C11 C12 -18.8(4)
C14 N1 C12 C11 61.2(5)
C13 N1 C12 C11 -179.8(4)
In1 N1 C12 C11 -57.5(4)
S1 C11 C12 N1 54.1(5)
In1 S2 C21 C22 28.5(4)
C24 N2 C22 C21 -68.0(5)
C23 N2 C22 C21 172.6(4)
In1 N2 C22 C21 52.1(4)
S2 C21 C22 N2 -57.7(5)
